data_4134921
loop_
_publ_author_name
'Liu, Lizhen'
'Yao, Zizhu'
'Ye, Yingxiang'
'Yang, Yike'
'Lin, Quanjie'
'Zhang, Zhangjing'
'O'Keeffe, Michael'
'Xiang, Shengchang'

_publ_section_title
;
 Integrating pillared-layer strategy and pore-space partition method to
 construct multicomponent MOFs for C2H2/CO2 separation.
;
_journal_name_full 'Journal of the American Chemical Society'
_journal_paper_doi 10.1021/jacs.0c00612
_journal_year 2020
_chemical_formula_moiety 'C52 H30 Co4.5 N7 O17.5'
_chemical_formula_sum 'C52 H30 Co4.5 N7 O17.5'
_chemical_formula_weight 1298.01
_space_group_crystal_system tetragonal
_space_group_IT_number 118
_space_group_name_Hall 'P -4 -2n'
_space_group_name_H-M_alt 'P -4 n 2'
_atom_sites_solution_hydrogens geom
_atom_sites_solution_primary direct
_audit_creation_date 2019-02-27
_audit_creation_method
;
Olex2 1.2
(compiled 2018.05.29 svn.r3508 for OlexSys, GUI svn.r5506)
;
_cell_angle_alpha 90
_cell_angle_beta 90
_cell_angle_gamma 90
_cell_formula_units_Z 8
_cell_length_a 21.7735(5)
_cell_length_b 21.7735(5)
_cell_length_c 39.2031(16)
_cell_measurement_reflns_used 7208
_cell_measurement_temperature 294.08(17)
_cell_measurement_theta_max 26.6000
_cell_measurement_theta_min 3.6070
_cell_volume 18585.6(10)
_computing_cell_refinement 'CrysAlisPro 1.171.39.46e (Rigaku OD, 2018)'
_computing_data_collection 'CrysAlisPro 1.171.39.46e (Rigaku OD, 2018)'
_computing_data_reduction 'CrysAlisPro 1.171.39.46e (Rigaku OD, 2018)'
_computing_molecular_graphics 'Olex2 (Dolomanov et al., 2009)'
_computing_publication_material 'Olex2 (Dolomanov et al., 2009)'
_computing_structure_refinement 'ShelXL (Sheldrick, 2015)'
_computing_structure_solution 'ShelXS (Sheldrick, 2008)'
_diffrn_ambient_environment air
_diffrn_ambient_temperature 294.08(17)
_diffrn_detector 'CCD plate'
_diffrn_detector_area_resol_mean 10.5148
_diffrn_detector_type Atlas
_diffrn_measured_fraction_theta_full 0.996
_diffrn_measured_fraction_theta_max 0.997
_diffrn_measurement_details
;
List of Runs (angles in degrees, time in seconds):

  # Type    Start    End  Width  t~exp~   \w     \q     \k     \f   Frames
--------------------------------------------------------------------------
  1  \w     35.00  96.20   0.30   41.50    --   10.21 178.00 150.00  204
  2  \w     34.00  97.00   0.30   41.50    --   10.21-178.00-120.00  210
;
_diffrn_measurement_device 'four-circle diffractometer'
_diffrn_measurement_device_type 'SuperNova, Dual, Cu at home/near, Atlas'
_diffrn_measurement_method '\w scans'
_diffrn_orient_matrix_type 'CrysAlisPro convention (1999,Acta A55,543-557)'
_diffrn_orient_matrix_UB_11 -0.0122572000
_diffrn_orient_matrix_UB_12 -0.0083903000
_diffrn_orient_matrix_UB_13 0.0161183000
_diffrn_orient_matrix_UB_21 0.0267436000
_diffrn_orient_matrix_UB_22 -0.0174905000
_diffrn_orient_matrix_UB_23 0.0034835000
_diffrn_orient_matrix_UB_31 0.0139662000
_diffrn_orient_matrix_UB_32 0.0261615000
_diffrn_orient_matrix_UB_33 0.0074687000
_diffrn_radiation_monochromator mirror
_diffrn_radiation_probe x-ray
_diffrn_radiation_type MoK\a
_diffrn_radiation_wavelength 0.71073
_diffrn_reflns_av_R_equivalents 0.1080
_diffrn_reflns_av_unetI/netI 0.1652
_diffrn_reflns_Laue_measured_fraction_full 0.996
_diffrn_reflns_Laue_measured_fraction_max 0.997
_diffrn_reflns_limit_h_max 27
_diffrn_reflns_limit_h_min -20
_diffrn_reflns_limit_k_max 25
_diffrn_reflns_limit_k_min -22
_diffrn_reflns_limit_l_max 48
_diffrn_reflns_limit_l_min -41
_diffrn_reflns_number 57034
_diffrn_reflns_point_group_measured_fraction_full 0.961
_diffrn_reflns_point_group_measured_fraction_max 0.956
_diffrn_reflns_theta_full 25.242
_diffrn_reflns_theta_max 26.372
_diffrn_reflns_theta_min 3.344
_diffrn_source 'micro-focus sealed X-ray tube'
_diffrn_source_type 'SuperNova (Mo) X-ray Source'
_exptl_absorpt_coefficient_mu 0.834
_exptl_absorpt_correction_T_max 1.00000
_exptl_absorpt_correction_T_min 0.74291
_exptl_absorpt_correction_type multi-scan
_exptl_absorpt_process_details
;
CrysAlisPro 1.171.39.46e (Rigaku Oxford Diffraction, 2018)
Empirical absorption correction using spherical harmonics,
 implemented in SCALE3 ABSPACK scaling algorithm.
;
_exptl_crystal_colour 'clear pinkish pink'
_exptl_crystal_colour_lustre clear
_exptl_crystal_colour_modifier pinkish
_exptl_crystal_colour_primary pink
_exptl_crystal_density_diffrn 0.928
_exptl_crystal_description block
_exptl_crystal_F_000 5220
_exptl_crystal_size_max 0.03
_exptl_crystal_size_mid 0.02
_exptl_crystal_size_min 0.02
_refine_diff_density_max 1.375
_refine_diff_density_min -1.354
_refine_diff_density_rms 0.124
_refine_ls_abs_structure_details
;
 Flack x determined using 2597 quotients [(I+)-(I-)]/[(I+)+(I-)]
 (Parsons and Flack (2004), Acta Cryst. A60, s61).
;
_refine_ls_abs_structure_Flack 0.49(4)
_refine_ls_extinction_method none
_refine_ls_goodness_of_fit_ref 0.943
_refine_ls_hydrogen_treatment constr
_refine_ls_matrix_type full
_refine_ls_number_parameters 695
_refine_ls_number_reflns 18187
_refine_ls_number_restraints 776
_refine_ls_restrained_S_all 0.954
_refine_ls_R_factor_all 0.1544
_refine_ls_R_factor_gt 0.0903
_refine_ls_shift/su_max 0.001
_refine_ls_shift/su_mean 0.000
_refine_ls_structure_factor_coef Fsqd
_refine_ls_weighting_details
;
 w=1/[\s^2^(Fo^2^)+(0.1453P)^2^]
 where P=(Fo^2^+2Fc^2^)/3
;
_refine_ls_weighting_scheme calc
_refine_ls_wR_factor_gt 0.2385
_refine_ls_wR_factor_ref 0.2754
_reflns_Friedel_coverage 0.820
_reflns_Friedel_fraction_full 0.921
_reflns_Friedel_fraction_max 0.911
_reflns_number_gt 8914
_reflns_number_total 18187
_reflns_threshold_expression 'I > 2\s(I)'
_cod_data_source_file ja0c00612_si_002.cif
_cod_data_source_block FJU-6-TATB
_cod_original_cell_volume 18585.7(11)
_cod_original_formula_sum 'C52 H30 Co4.50 N7 O17.50'
_cod_database_code 4134921
_shelxl_version_number 2013-2
_chemical_oxdiff_formula 'c1 h1 o1 n1 co1'
_shelx_space_group_comment
;
The symmetry employed for this shelxl refinement is uniquely defined
by the following loop, which should always be used as a source of
symmetry information in preference to the above space-group names.
They are only intended as comments.
;
_shelx_estimated_absorpt_t_max 0.984
_shelx_estimated_absorpt_t_min 0.975
_reflns_odcompleteness_completeness 99.58
_reflns_odcompleteness_iscentric 1
_reflns_odcompleteness_theta 26.32
_olex2_refinement_description
;
1. Fixed Uiso
 At 1.2 times of:
  All C(H) groups
2. Restrained distances
 C65-C70 \\sim C54-C38 \\sim C104-N25
 with sigma of 0.02
3. Rigid bond restraints
 O3, O1AA, O1, C4, O15, N25, O2AA, C65, C104, C3, C70, C38, C54, C66, O21, O24,
  O12, O17, O2, O20, O10, O34, O5, C19, C27, C57, C63, C15, O8, C31, C41, O16,
 O11, O23, N9, C40, C59, C22, C29, C44, C2AA, C45, C55, C75, C62, C137, C58,
 C102, C37, C50, C9, C1AA, C52, C73, C39, C72, C49, C77, C6, C36, N32, C42, C33,
  C43, N8, C47, N14, N46, C68, C85, N35, C10, C12, C11, C0AA, C24, C7
 with sigma for 1-2 distances of 0.01 and sigma for 1-3 distances of 0.01
 O16, C15
 with sigma for 1-2 distances of 0.01 and sigma for 1-3 distances of 0.01
4. Uiso/Uaniso restraints and constraints
O3 \\sim O1AA \\sim O1 \\sim C4 \\sim O15 \\sim N25 \\sim O2AA \\sim C65 \\sim
C104 \\sim C3 \\sim C70 \\sim C38 \\sim C54 \\sim C66 \\sim O21 \\sim O24 \\sim
O12 \\sim O17 \\sim O2 \\sim O20 \\sim O10 \\sim O34 \\sim O5 \\sim C19 \\sim
C27 \\sim C57 \\sim C63 \\sim C15 \\sim O8 \\sim C31 \\sim C41 \\sim O16 \\sim
O11 \\sim O23 \\sim N9 \\sim C40 \\sim C59 \\sim C22 \\sim C29 \\sim C44 \\sim
C2AA \\sim C45 \\sim C55 \\sim C75 \\sim C62 \\sim C137 \\sim C58 \\sim C102
\\sim C37 \\sim C50 \\sim C9 \\sim C1AA \\sim C52 \\sim C73 \\sim C39 \\sim C72
\\sim C49 \\sim C77 \\sim C6 \\sim C36 \\sim N32 \\sim C42 \\sim C33 \\sim C43
\\sim N8 \\sim C47 \\sim N14 \\sim N46 \\sim C68 \\sim C85 \\sim N35 \\sim C10
\\sim C12 \\sim C11 \\sim C0AA \\sim C24 \\sim C7: within 1.7A with sigma of
0.02 and sigma for terminal atoms of 0.04
O16 \\sim C15: within 1.7A with sigma of 0.04 and sigma for terminal atoms of
0.08
Uanis(O2AA) \\sim Ueq, Uanis(C2AA) \\sim Ueq: with sigma of 0.01 and sigma for
terminal atoms of 0.02
Uanis(C22) \\sim Ueq: with sigma of 0.01 and sigma for terminal atoms of 0.02
Uanis(C11) \\sim Ueq: with sigma of 0.01 and sigma for terminal atoms of 0.02
Uanis(C47) \\sim Ueq: with sigma of 0.01 and sigma for terminal atoms of 0.02
Uanis(C3) \\sim Ueq, Uanis(C45) \\sim Ueq, Uanis(C44) \\sim Ueq, Uanis(C9)
\\sim Ueq, Uanis(C43) \\sim Ueq: with sigma of 0.001 and sigma for terminal
atoms of 0.002
Uanis(C19) \\sim Ueq, Uanis(C33) \\sim Ueq: with sigma of 0.001 and sigma for
terminal atoms of 0.002
Uanis(C41) \\sim Ueq, Uanis(C63) \\sim Ueq, Uanis(O2) \\sim Ueq: with sigma of
0.001 and sigma for terminal atoms of 0.002
Uanis(C2AA) \\sim Ueq, Uanis(O5) \\sim Ueq, Uanis(C42) \\sim Ueq, Uanis(N14)
\\sim Ueq: with sigma of 0.01 and sigma for terminal atoms of 0.02
Uanis(C2AA) \\sim Ueq: with sigma of 0.001 and sigma for terminal atoms of 0.002
Uanis(O1) \\sim Ueq, Uanis(O1AA) \\sim Ueq, Uanis(C27) \\sim Ueq: with sigma of
0.001 and sigma for terminal atoms of 0.002
Uanis(O34) \\sim Ueq, Uanis(C104) \\sim Ueq, Uanis(N25) \\sim Ueq: with sigma
of 0.01 and sigma for terminal atoms of 0.02
Uanis(C65) \\sim Ueq: with sigma of 0.01 and sigma for terminal atoms of 0.02
Uanis(C43) \\sim Ueq: with sigma of 0.001 and sigma for terminal atoms of 0.002
Uanis(O21) \\sim Ueq: with sigma of 0.001 and sigma for terminal atoms of 0.002
Uanis(O3) \\sim Ueq: with sigma of 0.01 and sigma for terminal atoms of 0.02
Uanis(C40) \\sim Ueq: with sigma of 0.1 and sigma for terminal atoms of 0.2
Uanis(O16) \\sim Ueq: with sigma of 0.01 and sigma for terminal atoms of 0.02
5.a Aromatic/amide H refined with riding coordinates:
 C29(H29), C2AA(H2AA), C36(H36), C37(H37), C62(H62), C39(H39), C72(H72),
 C137(H137), C44(H44), C45(H45), C49(H49), C50(H50), C52(H52), C55(H55),
 C58(H58), C65(H65), C70(H70), C73(H73), C75(H75), C77(H77), C102(H102),
 C104(H104), C12(H12), C0AA(H0AA), C24(H24), C11(H11), C6(H6), C1AA(H1AA),
 C9(H9), C38(H38)
5.b Fitted hexagon refined as free rotating group:
 C40(C62,C39,C33,C72,C137), C47(N14,C68,N35,C85,N46), C10(C12,C0AA,C7,C24,C11)
;
_olex2_submission_special_instructions 'No special instructions were received'
_oxdiff_exptl_absorpt_empirical_details
;
Empirical correction (ABSPACK) includes:
- Absorption correction using spherical harmonics
- Frame scaling
;
_oxdiff_exptl_absorpt_empirical_full_max 1.350
_oxdiff_exptl_absorpt_empirical_full_min 0.719

loop_
_space_group_symop_operation_xyz
'x, y, z'
'y, -x, -z'
'-x, -y, z'
'-y, x, -z'
'y+1/2, x+1/2, -z+1/2'
'-y+1/2, -x+1/2, -z+1/2'
'-x+1/2, y+1/2, z+1/2'
'x+1/2, -y+1/2, z+1/2'

loop_
_atom_site_label
_atom_site_type_symbol
_atom_site_fract_x
_atom_site_fract_y
_atom_site_fract_z
_atom_site_U_iso_or_equiv
_atom_site_adp_type
_atom_site_occupancy
_atom_site_site_symmetry_order
_atom_site_calc_flag
_atom_site_refinement_flags_posn
_atom_site_refinement_flags_adp
_atom_site_refinement_flags_occupancy
_atom_site_disorder_assembly
_atom_site_disorder_group
Co1 Co 0.44654(5) 0.05346(5) 0.2500 0.0197(4) Uani 1 2 d S T P . .
Co2 Co 0.73322(11) 0.11578(11) -0.02514(6) 0.0274(6) Uani 1 1 d . . . . .
Co3 Co 0.74629(11) 0.24592(11) -0.07584(3) 0.0250(3) Uani 1 1 d . . . . .
Co4 Co 0.61597(11) 0.23254(11) -0.02518(6) 0.0272(6) Uani 1 1 d . . . . .
Co5 Co 0.54468(16) 0.04557(13) 0.17714(5) 0.0717(6) Uani 1 1 d . . . . .
O1 O 0.5000 0.0000 0.21667(15) 0.0064(13) Uani 1 2 d S TU P . .
O2 O 0.6966(4) 0.2000(4) -0.04018(12) 0.0121(11) Uani 1 1 d . U . . .
O5 O 0.6499(6) 0.3195(5) -0.0123(3) 0.042(3) Uani 1 1 d . U . . .
O8 O 0.8273(6) 0.2353(8) -0.0479(4) 0.063(4) Uani 1 1 d . U . . .
N9 N 0.8019(8) 0.2981(6) -0.1112(2) 0.038(2) Uani 1 1 d . U . . .
O10 O 0.5895(7) 0.2632(7) -0.0720(3) 0.056(4) Uani 1 1 d . U . . .
O11 O 0.6687(7) 0.2617(8) -0.1055(4) 0.070(4) Uani 1 1 d . U . . .
O12 O 0.8192(6) 0.1518(7) -0.0175(4) 0.055(4) Uani 1 1 d . U . . .
C15 C 0.6956(10) 0.3460(8) -0.0266(5) 0.042(4) Uani 1 1 d . U . . .
O16 O 0.7301(7) 0.3242(6) -0.0496(4) 0.055(4) Uani 1 1 d . U . . .
O17 O 0.6476(7) 0.0749(6) -0.0337(5) 0.070(4) Uani 1 1 d . U . . .
C19 C 0.8450(9) 0.1972(8) -0.0279(5) 0.033(3) Uani 1 1 d . U . . .
O20 O 0.7613(7) 0.0854(6) -0.0734(3) 0.059(4) Uani 1 1 d . U . . .
O21 O 0.7056(6) 0.1316(7) 0.0264(3) 0.058(3) Uani 1 1 d . U . . .
C22 C 0.7110(9) 0.4129(8) -0.0170(5) 0.041(4) Uani 1 1 d . U . . .
O23 O 0.7640(9) 0.1714(7) -0.1048(3) 0.072(5) Uani 1 1 d . U . . .
O24 O 0.6310(7) 0.2051(8) 0.0256(4) 0.074(4) Uani 1 1 d . U . . .
N25 N 0.5781(8) 0.0823(9) 0.1324(3) 0.078(3) Uani 1 1 d D U . . .
C27 C 0.5944(10) 0.0942(10) -0.0327(2) 0.041(2) Uani 1 1 d . U . . .
C29 C 0.9447(10) 0.1690(9) 0.0064(5) 0.053(5) Uani 1 1 d . U . . .
H29 H 0.9297 0.1314 0.0140 0.064 Uiso 1 1 calc R . . . .
C31 C 0.9063(8) 0.2082(9) -0.0129(4) 0.036(3) Uani 1 1 d . U . . .
N32 N 1.0262(7) 0.2371(6) 0.0076(4) 0.034(3) Uani 1 1 d . U . . .
C2AA C 0.4847(7) 0.0607(7) -0.0376(4) 0.041(3) Uani 1 1 d . U . . .
H2AA H 0.4738 0.0978 -0.0477 0.049 Uiso 1 1 calc R . . . .
O34 O 0.5786(6) 0.1481(7) -0.0322(4) 0.060(4) Uani 1 1 d . U . . .
C36 C 0.6866(9) 0.4990(8) 0.0175(6) 0.063(5) Uani 1 1 d . U . . .
H36 H 0.6618 0.5167 0.0340 0.076 Uiso 1 1 calc R . . . .
C37 C 0.7643(9) 0.4341(9) -0.0222(6) 0.069(6) Uani 1 1 d . U . . .
H37 H 0.7948 0.4109 -0.0327 0.083 Uiso 1 1 calc R . . . .
C40 C 0.7872(8) 0.0754(6) -0.1313(3) 0.062(5) Uani 1 1 d . U . . .
C62 C 0.8065(9) 0.0146(6) -0.1292(3) 0.074(6) Uani 1 1 d G U . . .
H62 H 0.8063 -0.0055 -0.1083 0.088 Uiso 1 1 calc R . . . .
C39 C 0.8259(8) -0.0160(5) -0.1584(3) 0.078(6) Uani 1 1 d G U . . .
H39 H 0.8388 -0.0566 -0.1570 0.094 Uiso 1 1 calc R . . . .
C33 C 0.8261(7) 0.0141(6) -0.1896(3) 0.065(4) Uani 1 1 d G U . . .
C72 C 0.8068(8) 0.0749(6) -0.1917(3) 0.091(6) Uani 1 1 d G U . . .
H72 H 0.8069 0.0950 -0.2126 0.109 Uiso 1 1 calc R . . . .
C137 C 0.7873(9) 0.1055(5) -0.1625(3) 0.091(6) Uani 1 1 d G U . . .
H137 H 0.7744 0.1461 -0.1639 0.109 Uiso 1 1 calc R . . . .
C41 C 0.5451(9) 0.0456(9) -0.0328(3) 0.042(2) Uani 1 1 d . U . . .
C42 C 0.8714(12) 0.3702(12) -0.1549(3) 0.060(3) Uani 1 1 d . U . . .
C43 C 0.5090(8) 0.3112(8) -0.1880(4) 0.054(3) Uani 1 1 d . U . . .
C44 C 0.9405(9) 0.2647(9) -0.0238(5) 0.045(4) Uani 1 1 d . U . . .
H44 H 0.9221 0.2915 -0.0392 0.054 Uiso 1 1 calc R . . . .
C45 C 0.5621(8) -0.0174(7) -0.0266(4) 0.050(4) Uani 1 1 d . U . . .
H45 H 0.5990 -0.0291 -0.0166 0.060 Uiso 1 1 calc R . . . .
C47 C 0.4792(5) 0.3337(7) -0.2201(3) 0.061(4) Uani 1 1 d . U . . .
N14 N 0.5097(3) 0.3202(5) -0.2503(4) 0.073(3) Uani 1 1 d G U . . .
C68 C 0.4810(6) 0.3307(8) -0.2815(3) 0.095(6) Uani 1 1 d G U . . .
N35 N 0.4218(6) 0.3547(9) -0.2823(3) 0.099(6) Uani 1 1 d G U . . .
C85 C 0.3914(3) 0.3681(5) -0.2521(4) 0.074(4) Uani 1 1 d G U . . .
N46 N 0.4201(5) 0.3576(7) -0.2210(3) 0.067(4) Uani 1 1 d G U . . .
C49 C 0.4882(8) 0.3170(11) -0.1570(5) 0.077(5) Uani 1 1 d . U . . .
H49 H 0.4475 0.3294 -0.1547 0.092 Uiso 1 1 calc R . . . .
C50 C 0.6694(9) 0.4416(8) 0.0028(5) 0.053(5) Uani 1 1 d . U . . .
H50 H 0.6309 0.4246 0.0067 0.064 Uiso 1 1 calc R . . . .
C52 C 0.8768(11) 0.3781(11) -0.1202(3) 0.063(3) Uani 1 1 d . U . . .
H52 H 0.9047 0.4059 -0.1110 0.076 Uiso 1 1 calc R . . . .
C54 C 0.6308(11) 0.1325(7) 0.0708(3) 0.074(4) Uani 1 1 d D U . . .
C55 C 0.8388(11) 0.3426(9) -0.0993(3) 0.061(3) Uani 1 1 d . U . . .
H55 H 0.8391 0.3502 -0.0760 0.074 Uiso 1 1 calc R . . . .
C57 C 0.7740(10) 0.1138(10) -0.1003(5) 0.049(4) Uani 1 1 d . U . . .
C58 C 0.5188(8) 0.3071(11) -0.1288(4) 0.067(5) Uani 1 1 d . U . . .
H58 H 0.4998 0.3114 -0.1076 0.081 Uiso 1 1 calc R . . . .
C59 C 0.5789(7) 0.2903(9) -0.1308(4) 0.051(4) Uani 1 1 d . U . . .
C63 C 0.6150(10) 0.2673(9) -0.1004(5) 0.044(4) Uani 1 1 d . U . . .
C65 C 0.5509(12) 0.1235(12) 0.1124(6) 0.096(6) Uani 1 1 d D U . . .
H65 H 0.5086 0.1290 0.1137 0.115 Uiso 1 1 calc R . . . .
C66 C 0.6569(11) 0.1600(10) 0.0383(3) 0.058(3) Uani 1 1 d . U . . .
C70 C 0.5865(13) 0.1598(12) 0.0885(6) 0.100(6) Uani 1 1 d D U . . .
H70 H 0.5785 0.2014 0.0856 0.120 Uiso 1 1 calc R . . . .
C73 C 0.8360(11) 0.3259(9) -0.1658(3) 0.081(5) Uani 1 1 d . U . . .
H73 H 0.8351 0.3170 -0.1890 0.097 Uiso 1 1 calc R . . . .
C75 C 0.8006(11) 0.2924(10) -0.1442(3) 0.068(4) Uani 1 1 d . U . . .
H75 H 0.7738 0.2637 -0.1536 0.082 Uiso 1 1 calc R . . . .
C77 C 0.5698(9) 0.2943(12) -0.1897(5) 0.095(6) Uani 1 1 d . U . . .
H77 H 0.5875 0.2883 -0.2110 0.114 Uiso 1 1 calc R . . . .
C102 C 0.6028(9) 0.2867(12) -0.1635(5) 0.088(6) Uani 1 1 d . U . . .
H102 H 0.6444 0.2784 -0.1663 0.106 Uiso 1 1 calc R . . . .
C104 C 0.6374(10) 0.0614(10) 0.1197(5) 0.077(5) Uani 1 1 d D U . . .
H104 H 0.6632 0.0381 0.1335 0.092 Uiso 1 1 calc R . . . .
C10 C 0.3308(4) 0.3874(7) -0.2440(3) 0.084(5) Uani 1 1 d . U . . .
C12 C 0.3003(5) 0.4140(7) -0.2714(2) 0.104(6) Uani 1 1 d G U . . .
H12 H 0.3184 0.4142 -0.2929 0.125 Uiso 1 1 calc R . . . .
C0AA C 0.2427(5) 0.4402(6) -0.2667(3) 0.080(5) Uani 1 1 d G U . . .
H0AA H 0.2223 0.4580 -0.2851 0.096 Uiso 1 1 calc R . . . .
C7 C 0.2156(4) 0.4399(6) -0.2346(3) 0.067(4) Uani 1 1 d G U . . .
C24 C 0.2461(5) 0.4133(7) -0.2072(3) 0.100(6) Uani 1 1 d G U . . .
H24 H 0.2279 0.4130 -0.1857 0.120 Uiso 1 1 calc R . . . .
C11 C 0.3037(5) 0.3871(7) -0.2119(3) 0.094(5) Uani 1 1 d G U . . .
H11 H 0.3241 0.3693 -0.1935 0.112 Uiso 1 1 calc R . . . .
C6 C 0.7744(11) 0.4937(10) -0.0115(7) 0.077(6) Uani 1 1 d . U . . .
H6 H 0.8110 0.5114 -0.0187 0.092 Uiso 1 1 calc R . . . .
C1AA C 0.9965(10) 0.2779(9) -0.0120(5) 0.052(4) Uani 1 1 d . U . . .
H1AA H 1.0149 0.3153 -0.0174 0.062 Uiso 1 1 calc R . . . .
N8 N 0.7395(7) 0.5284(7) 0.0074(4) 0.046(4) Uani 1 1 d . U . . .
C9 C 1.0046(9) 0.1863(9) 0.0143(4) 0.042(4) Uani 1 1 d . U . . .
H9 H 1.0297 0.1579 0.0253 0.050 Uiso 1 1 calc R . . . .
O1AA O 0.5114(3) 0.1245(3) 0.2507(4) 0.0337(15) Uani 1 1 d . U . . .
O2AA O 0.5457(7) -0.0553(8) 0.1629(2) 0.093(4) Uani 1 1 d . U . . .
O3 O 0.4028(5) 0.0952(5) 0.20924(16) 0.0389(17) Uani 1 1 d . U . . .
C4 C 0.5337(6) 0.1519(6) 0.2282(3) 0.042(3) Uani 1 1 d . U . . .
O15 O 0.5383(5) 0.1330(4) 0.1979(2) 0.055(3) Uani 1 1 d . U . . .
C3 C 0.5827(8) -0.0959(8) 0.1782(3) 0.059(4) Uani 1 1 d . U . . .
C38 C 0.6548(13) 0.0765(10) 0.0868(6) 0.091(6) Uani 1 1 d D U . . .
H38 H 0.6816 0.0512 0.0748 0.110 Uiso 1 1 calc R . . . .

loop_
_atom_site_aniso_label
_atom_site_aniso_U_11
_atom_site_aniso_U_22
_atom_site_aniso_U_33
_atom_site_aniso_U_23
_atom_site_aniso_U_13
_atom_site_aniso_U_12
Co1 0.0194(5) 0.0194(5) 0.0202(7) -0.0009(13) -0.0009(13) 0.0042(6)
Co2 0.0215(13) 0.0223(14) 0.0384(14) 0.0083(13) 0.0058(12) -0.0019(11)
Co3 0.0247(15) 0.0216(14) 0.0286(6) 0.0039(12) 0.0023(12) -0.0038(5)
Co4 0.0208(14) 0.0238(14) 0.0370(14) 0.0003(12) 0.0045(12) -0.0054(11)
Co5 0.089(3) 0.0453(18) 0.0808(13) 0.0290(16) 0.0123(19) 0.0165(9)
O1 0.0065(17) 0.0065(17) 0.0064(16) 0.000 0.000 0.0015(12)
O2 0.0112(16) 0.0114(16) 0.0136(14) 0.0012(13) 0.0010(13) -0.0003(12)
O5 0.042(6) 0.023(5) 0.062(6) -0.008(5) 0.016(5) -0.011(5)
O8 0.038(7) 0.085(9) 0.065(8) 0.044(7) -0.018(6) -0.008(7)
N9 0.063(9) 0.018(7) 0.034(4) 0.018(6) -0.008(7) -0.004(4)
O10 0.051(8) 0.078(10) 0.041(7) 0.012(7) 0.002(6) -0.005(7)
O11 0.032(7) 0.113(12) 0.066(9) 0.037(9) 0.003(6) 0.012(8)
O12 0.036(7) 0.046(7) 0.084(9) 0.018(7) -0.025(7) -0.018(6)
C15 0.052(8) 0.018(6) 0.055(8) -0.006(6) 0.011(6) -0.011(5)
O16 0.072(7) 0.025(6) 0.069(7) -0.010(5) 0.034(6) -0.030(6)
O17 0.026(5) 0.038(7) 0.146(12) 0.012(8) -0.008(8) -0.001(5)
C19 0.033(3) 0.034(3) 0.034(3) 0.0001(14) -0.0005(14) -0.0002(14)
O20 0.101(11) 0.040(7) 0.037(6) -0.006(6) 0.004(7) 0.025(7)
O21 0.058(3) 0.059(3) 0.057(3) 0.0000(14) 0.0006(14) 0.0013(14)
C22 0.041(7) 0.019(6) 0.062(8) -0.011(6) 0.006(7) -0.011(5)
O23 0.138(13) 0.041(7) 0.037(7) -0.012(6) 0.038(8) -0.018(9)
O24 0.072(8) 0.097(9) 0.053(7) 0.013(6) 0.017(6) 0.049(7)
N25 0.065(8) 0.077(8) 0.092(7) 0.011(7) 0.015(7) 0.005(5)
C27 0.040(2) 0.040(2) 0.043(2) 0.0001(14) 0.0002(14) -0.0006(13)
C29 0.054(9) 0.034(8) 0.072(10) 0.008(7) -0.031(8) 0.000(7)
C31 0.034(7) 0.035(7) 0.040(7) 0.011(6) -0.009(6) -0.007(6)
N32 0.029(7) 0.022(6) 0.052(9) -0.001(6) -0.006(6) 0.010(5)
C2AA 0.040(3) 0.040(3) 0.042(3) 0.0006(14) -0.0001(14) -0.0011(14)
O34 0.024(6) 0.036(5) 0.118(9) -0.015(7) 0.012(6) -0.012(4)
C36 0.052(9) 0.032(7) 0.106(12) -0.021(7) 0.048(8) -0.022(7)
C37 0.050(8) 0.032(7) 0.125(13) -0.049(8) 0.050(9) -0.016(6)
C40 0.106(13) 0.046(8) 0.034(6) -0.006(7) -0.007(9) 0.013(10)
C62 0.122(15) 0.047(9) 0.052(8) -0.018(8) 0.002(11) 0.033(11)
C39 0.141(15) 0.056(10) 0.037(8) -0.004(7) -0.004(10) 0.045(11)
C33 0.066(5) 0.064(5) 0.064(5) 0.0001(14) -0.0001(14) 0.0012(14)
C72 0.184(17) 0.046(9) 0.043(8) -0.008(7) 0.011(11) 0.027(11)
C137 0.182(17) 0.051(10) 0.039(8) -0.013(7) 0.009(12) 0.027(12)
C41 0.041(2) 0.041(2) 0.044(3) 0.0007(14) 0.0000(14) -0.0010(13)
C42 0.070(9) 0.069(9) 0.040(5) 0.008(8) 0.024(8) -0.019(5)
C43 0.053(4) 0.055(4) 0.053(4) 0.0000(14) 0.0000(14) 0.0016(14)
C44 0.045(4) 0.045(4) 0.046(4) 0.0010(14) -0.0010(14) -0.0005(14)
C45 0.050(4) 0.050(4) 0.051(4) -0.0001(14) -0.0007(14) -0.0005(14)
C47 0.048(7) 0.091(9) 0.045(5) 0.001(7) 0.010(6) 0.032(7)
N14 0.052(5) 0.122(8) 0.043(4) 0.002(9) 0.011(7) 0.047(5)
C68 0.057(10) 0.182(16) 0.046(7) -0.007(12) 0.004(8) 0.068(11)
N35 0.067(10) 0.189(16) 0.041(6) -0.004(10) 0.009(7) 0.074(11)
C85 0.040(6) 0.127(10) 0.056(7) -0.021(12) 0.013(7) 0.037(7)
N46 0.028(6) 0.135(12) 0.040(6) -0.015(8) 0.016(5) 0.034(8)
C49 0.045(9) 0.134(14) 0.051(7) 0.003(11) 0.006(7) 0.025(10)
C50 0.041(9) 0.019(7) 0.099(12) -0.004(7) 0.028(9) -0.015(7)
C52 0.063(12) 0.072(12) 0.055(6) -0.003(10) 0.030(10) -0.012(6)
C54 0.115(12) 0.034(8) 0.073(7) -0.010(6) 0.035(8) 0.017(6)
C55 0.095(13) 0.039(10) 0.049(6) 0.000(8) 0.035(10) -0.012(6)
C57 0.069(10) 0.034(7) 0.043(7) -0.013(6) 0.017(7) -0.010(7)
C58 0.042(8) 0.122(14) 0.038(7) 0.010(10) 0.011(7) 0.017(11)
C59 0.035(7) 0.078(11) 0.041(7) 0.011(8) 0.003(6) -0.010(8)
C63 0.044(4) 0.044(4) 0.044(4) 0.0002(14) -0.0001(14) -0.0005(14)
C65 0.086(9) 0.096(10) 0.106(10) 0.036(8) 0.022(8) 0.014(8)
C66 0.081(11) 0.051(9) 0.042(6) 0.003(7) 0.011(8) 0.018(6)
C70 0.124(15) 0.082(12) 0.094(12) 0.029(10) 0.061(10) 0.047(10)
C73 0.128(15) 0.071(11) 0.044(6) -0.023(8) 0.058(9) -0.028(9)
C75 0.104(14) 0.042(9) 0.058(6) 0.009(9) 0.020(10) -0.017(7)
C77 0.054(9) 0.171(16) 0.059(9) -0.010(12) -0.002(8) 0.052(11)
C102 0.045(9) 0.166(16) 0.053(8) 0.025(13) 0.005(7) 0.036(12)
C104 0.078(9) 0.074(9) 0.078(8) 0.009(7) 0.035(8) 0.013(7)
C10 0.039(6) 0.139(12) 0.074(10) 0.011(10) 0.003(6) 0.040(7)
C12 0.057(9) 0.174(16) 0.082(10) 0.020(11) 0.005(8) 0.055(11)
C0AA 0.064(10) 0.122(13) 0.054(7) 0.013(10) -0.017(7) 0.044(10)
C7 0.044(8) 0.097(11) 0.059(8) 0.021(9) 0.003(6) 0.020(8)
C24 0.056(9) 0.164(15) 0.079(9) 0.033(11) 0.021(8) 0.068(10)
C11 0.059(8) 0.133(11) 0.088(8) 0.009(8) 0.034(7) 0.052(8)
C6 0.064(11) 0.041(9) 0.126(15) -0.040(10) 0.058(10) -0.030(8)
C1AA 0.043(9) 0.035(8) 0.077(11) 0.020(8) -0.027(9) -0.007(7)
N8 0.048(9) 0.028(7) 0.060(9) -0.022(7) 0.026(7) -0.025(6)
C9 0.041(4) 0.041(4) 0.042(4) 0.0003(14) -0.0009(14) -0.0001(14)
O1AA 0.0345(18) 0.0319(18) 0.0349(18) 0.0015(14) 0.0005(14) -0.0022(13)
O2AA 0.069(7) 0.143(10) 0.067(5) -0.039(7) -0.017(6) 0.036(6)
O3 0.051(7) 0.033(6) 0.032(3) 0.027(5) 0.008(5) 0.003(3)
C4 0.044(7) 0.038(7) 0.043(6) -0.004(6) 0.009(6) -0.010(6)
O15 0.088(8) 0.044(5) 0.034(4) -0.002(4) 0.006(5) -0.015(5)
C3 0.059(4) 0.059(4) 0.058(4) -0.0010(14) 0.0003(14) 0.0011(14)
C38 0.132(14) 0.064(10) 0.079(10) 0.020(8) 0.056(10) 0.044(9)

loop_
_atom_type_symbol
_atom_type_description
_atom_type_scat_dispersion_real
_atom_type_scat_dispersion_imag
_atom_type_scat_source
C C 0.0033 0.0016 'International Tables Vol C Tables 4.2.6.8 and 6.1.1.4'
H H 0.0000 0.0000 'International Tables Vol C Tables 4.2.6.8 and 6.1.1.4'
Co Co 0.3494 0.9721 'International Tables Vol C Tables 4.2.6.8 and 6.1.1.4'
N N 0.0061 0.0033 'International Tables Vol C Tables 4.2.6.8 and 6.1.1.4'
O O 0.0106 0.0060 'International Tables Vol C Tables 4.2.6.8 and 6.1.1.4'

loop_
_geom_angle_atom_site_label_1
_geom_angle_atom_site_label_2
_geom_angle_atom_site_label_3
_geom_angle
_geom_angle_site_symmetry_1
_geom_angle_site_symmetry_3
_geom_angle_publ_flag
O1 Co1 O1 76.9(3) . 5_545 ?
O1AA Co1 O1 92.5(3) 6 5_545 ?
O1AA Co1 O1 91.6(3) 6 . ?
O1AA Co1 O1 92.5(3) . . ?
O1AA Co1 O1 91.6(3) . 5_545 ?
O1AA Co1 O1AA 174.8(3) 6 . ?
O3 Co1 O1 91.0(2) 6 5_545 ?
O3 Co1 O1 167.9(2) 6 . ?
O3 Co1 O1 91.0(2) . . ?
O3 Co1 O1 167.9(2) . 5_545 ?
O3 Co1 O1AA 89.7(5) . . ?
O3 Co1 O1AA 86.9(5) 6 . ?
O3 Co1 O1AA 89.7(5) 6 6 ?
O3 Co1 O1AA 86.9(5) . 6 ?
O3 Co1 O3 101.0(4) 6 . ?
O2 Co2 O17 89.3(4) . . ?
O2 Co2 O20 97.7(4) . . ?
O2 Co2 O21 91.0(4) . . ?
O2 Co2 N32 174.6(4) . 4_645 ?
O12 Co2 O2 93.1(4) . . ?
O12 Co2 O17 177.1(6) . . ?
O12 Co2 O20 89.2(6) . . ?
O12 Co2 O21 93.3(6) . . ?
O12 Co2 N32 91.5(5) . 4_645 ?
O17 Co2 O20 88.9(7) . . ?
O17 Co2 O21 88.2(6) . . ?
O17 Co2 N32 86.2(5) . 4_645 ?
O20 Co2 O21 170.8(5) . . ?
O20 Co2 N32 85.1(6) . 4_645 ?
O21 Co2 N32 85.9(6) . 4_645 ?
O2 Co3 O8 92.0(4) . . ?
O2 Co3 N9 176.3(3) . . ?
O2 Co3 O11 91.9(5) . . ?
O8 Co3 N9 85.5(6) . . ?
O11 Co3 O8 175.9(6) . . ?
O11 Co3 N9 90.6(5) . . ?
O16 Co3 O2 88.4(4) . . ?
O16 Co3 O8 88.5(4) . . ?
O16 Co3 N9 88.9(5) . . ?
O16 Co3 O11 90.3(7) . . ?
O23 Co3 O2 95.3(5) . . ?
O23 Co3 O8 92.6(8) . . ?
O23 Co3 N9 87.4(5) . . ?
O23 Co3 O11 88.4(4) . . ?
O23 Co3 O16 176.1(6) . . ?
O2 Co4 O5 94.7(4) . . ?
O2 Co4 O10 95.7(5) . . ?
O2 Co4 O24 92.3(4) . . ?
O2 Co4 O34 89.5(4) . . ?
O2 Co4 N8 175.5(5) . 2_565 ?
O5 Co4 O24 88.5(6) . . ?
O5 Co4 N8 88.8(6) . 2_565 ?
O10 Co4 O5 91.2(6) . . ?
O10 Co4 O24 171.9(6) . . ?
O10 Co4 N8 87.0(6) . 2_565 ?
O24 Co4 N8 84.9(6) . 2_565 ?
O34 Co4 O5 173.4(6) . . ?
O34 Co4 O10 93.5(7) . . ?
O34 Co4 O24 86.1(7) . . ?
O34 Co4 N8 86.8(6) . 2_565 ?
O1 Co5 Co5 48.12(12) . 3_655 ?
O1 Co5 O2AA 74.1(4) . . ?
N25 Co5 Co5 121.6(3) . 3_655 ?
N25 Co5 O1 169.7(4) . . ?
N25 Co5 O2AA 99.4(7) . . ?
N25 Co5 O15 90.1(6) . . ?
O2AA Co5 Co5 53.4(5) 3_655 3_655 ?
O2AA Co5 Co5 46.7(4) . 3_655 ?
O2AA Co5 O1 78.7(4) 3_655 . ?
O2AA Co5 N25 93.8(7) 3_655 . ?
O2AA Co5 O2AA 92.4(5) 3_655 . ?
O2AA Co5 O15 87.0(6) 3_655 . ?
O15 Co5 Co5 127.5(4) . 3_655 ?
O15 Co5 O1 96.6(3) . . ?
O15 Co5 O2AA 170.6(4) . . ?
Co1 O1 Co1 103.1(3) 3_655 . ?
Co5 O1 Co1 117.24(10) . . ?
Co5 O1 Co1 117.91(11) . 3_655 ?
Co5 O1 Co1 117.91(11) 3_655 . ?
Co5 O1 Co1 117.24(10) 3_655 3_655 ?
Co5 O1 Co5 83.8(2) . 3_655 ?
Co3 O2 Co2 115.1(5) . . ?
Co4 O2 Co2 124.7(2) . . ?
Co4 O2 Co3 120.0(5) . . ?
C15 O5 Co4 125.3(12) . . ?
C19 O8 Co3 133.4(14) . . ?
C55 N9 Co3 119.6(7) . . ?
C75 N9 Co3 125.2(8) . . ?
C75 N9 C55 115.2(10) . . ?
C63 O10 Co4 134.7(15) . . ?
C63 O11 Co3 136.0(15) . . ?
C19 O12 Co2 133.6(13) . . ?
O5 C15 C22 119.4(17) . . ?
O16 C15 O5 127.1(17) . . ?
O16 C15 C22 113.5(17) . . ?
C15 O16 Co3 141.4(12) . . ?
C27 O17 Co2 133.3(12) . . ?
O8 C19 O12 129.3(19) . . ?
O8 C19 C31 115.8(17) . . ?
O12 C19 C31 114.9(17) . . ?
C57 O20 Co2 132.0(13) . . ?
C66 O21 Co2 129.7(11) . . ?
C37 C22 C15 120.3(18) . . ?
C37 C22 C50 122.8(17) . . ?
C50 C22 C15 115.6(16) . . ?
C57 O23 Co3 137.8(13) . . ?
C66 O24 Co4 132.7(12) . . ?
C65 N25 Co5 127.3(15) . . ?
C65 N25 C104 113.8(13) . . ?
C104 N25 Co5 118.9(15) . . ?
O17 C27 C41 115(2) . . ?
O34 C27 O17 126.4(10) . . ?
O34 C27 C41 118(2) . . ?
C9 C29 C31 120.6(18) . . ?
C19 C31 C44 118.0(16) . . ?
C29 C31 C19 130.4(17) . . ?
C29 C31 C44 110.7(16) . . ?
C1AA N32 Co2 114.8(12) . 2_665 ?
C9 N32 Co2 122.9(13) . 2_665 ?
C9 N32 C1AA 122.3(17) . . ?
C41 C2AA C45 118.5(16) . 3_655 ?
C27 O34 Co4 139.3(12) . . ?
N8 C36 C50 120.9(18) . . ?
C22 C37 C6 116.0(19) . . ?
C62 C40 C137 120.0 . . ?
C62 C40 C57 122.7(12) . . ?
C137 C40 C57 116.7(12) . . ?
C39 C62 C40 120.0 . . ?
C62 C39 C33 120.0 . . ?
C72 C33 C39 120.0 . . ?
C68 C33 C39 119(3) 5_544 . ?
C68 C33 C72 119(2) 5_544 . ?
C33 C72 C137 120.0 . . ?
C72 C137 C40 120.0 . . ?
C2AA C41 C27 121(2) . . ?
C2AA C41 C45 119.9(10) . . ?
C45 C41 C27 119(2) . . ?
C52 C42 C3 117.5(12) . 2_665 ?
C73 C42 C52 117.8(12) . . ?
C73 C42 C3 124.6(12) . 2_665 ?
C49 C43 C47 126.8(16) . . ?
C49 C43 C77 113.8(16) . . ?
C77 C43 C47 117.8(16) . . ?
C1AA C44 C31 122.1(18) . . ?
C41 C45 C2AA 112.8(16) . 3_655 ?
N14 C47 C43 116.1(11) . . ?
N14 C47 N46 120.0 . . ?
N46 C47 C43 123.1(11) . . ?
C47 N14 C68 120.0 . . ?
C33 C68 N14 119(2) 5_544 . ?
C33 C68 N35 120.2(18) 5_544 . ?
N35 C68 N14 120.0 . . ?
C68 N35 C85 120.0 . . ?
N35 C85 C10 134.2(10) . . ?
N46 C85 N35 120.0 . . ?
N46 C85 C10 105.6(10) . . ?
C85 N46 C47 120.0 . . ?
C43 C49 C58 126.4(17) . . ?
C22 C50 C36 117.5(17) . . ?
C42 C52 C55 117.3(12) . . ?
C70 C54 C66 122(2) . . ?
C70 C54 C38 114.0(13) . . ?
C38 C54 C66 124(2) . . ?
N9 C55 C52 123.5(11) . . ?
O20 C57 O23 123.8(18) . . ?
O20 C57 C40 116.7(17) . . ?
O23 C57 C40 117.8(17) . . ?
C49 C58 C59 118.9(14) . . ?
C58 C59 C63 122.8(16) . . ?
C58 C59 C102 115.5(14) . . ?
C102 C59 C63 121.0(17) . . ?
O10 C63 C59 119.8(19) . . ?
O11 C63 O10 125(2) . . ?
O11 C63 C59 114.2(19) . . ?
N25 C65 C70 121(2) . . ?
O21 C66 C54 114(2) . . ?
O24 C66 O21 126.7(11) . . ?
O24 C66 C54 119(2) . . ?
C54 C70 C65 119(2) . . ?
C42 C73 C75 122.0(13) . . ?
N9 C75 C73 123.8(14) . . ?
C102 C77 C43 123.0(18) . . ?
C77 C102 C59 122.1(17) . . ?
C38 C104 N25 119(2) . . ?
C12 C10 C85 113.1(9) . . ?
C12 C10 C11 120.0 . . ?
C11 C10 C85 126.6(9) . . ?
C10 C12 C0AA 120.0 . . ?
C12 C0AA C7 120.0 . . ?
C0AA C7 C4 122.3(9) . 2_565 ?
C24 C7 C0AA 120.0 . . ?
C24 C7 C4 117.7(9) . 2_565 ?
C7 C24 C11 120.0 . . ?
C24 C11 C10 120.0 . . ?
N8 C6 C37 129(2) . . ?
C44 C1AA N32 119.8(19) . . ?
C36 N8 Co4 124.5(12) . 4_655 ?
C6 N8 Co4 122.8(13) . 4_655 ?
C6 N8 C36 112.4(16) . . ?
N32 C9 C29 123.6(19) . . ?
C4 O1AA Co1 130.4(11) . . ?
Co5 O2AA Co5 79.9(4) 3_655 . ?
C3 O2AA Co5 122.3(12) . . ?
C3 O2AA Co5 121.5(14) . 3_655 ?
C3 O3 Co1 129.6(8) 3_655 . ?
O1AA C4 C7 119.9(18) . 4_655 ?
O1AA C4 O15 125.2(12) . . ?
O15 C4 C7 114.9(17) . 4_655 ?
C4 O15 Co5 132.3(9) . . ?
O2AA C3 C42 116.0(11) . 4_645 ?
O3 C3 C42 114.3(12) 3_655 4_645 ?
O3 C3 O2AA 125.2(12) 3_655 . ?
C104 C38 C54 119.9(18) . . ?

loop_
_geom_bond_atom_site_label_1
_geom_bond_atom_site_label_2
_geom_bond_distance
_geom_bond_site_symmetry_2
_geom_bond_publ_flag
Co1 O1 2.102(4) 5_545 ?
Co1 O1 2.102(4) . ?
Co1 O1AA 2.094(6) . ?
Co1 O1AA 2.094(6) 6 ?
Co1 O3 2.070(6) . ?
Co1 O3 2.070(6) 6 ?
Co2 O2 2.085(11) . ?
Co2 O12 2.051(13) . ?
Co2 O17 2.093(14) . ?
Co2 O20 2.094(13) . ?
Co2 O21 2.138(14) . ?
Co2 N32 2.166(15) 4_645 ?
Co3 O2 2.031(5) . ?
Co3 O8 2.089(14) . ?
Co3 N9 2.162(8) . ?
Co3 O11 2.081(15) . ?
Co3 O16 2.021(14) . ?
Co3 O23 2.018(14) . ?
Co4 O2 1.982(11) . ?
Co4 O5 2.093(12) . ?
Co4 O10 2.037(13) . ?
Co4 O24 2.103(15) . ?
Co4 O34 2.029(14) . ?
Co4 N8 2.119(14) 2_565 ?
Co5 Co5 2.779(4) 3_655 ?
Co5 O1 2.082(5) . ?
Co5 N25 2.060(11) . ?
Co5 O2AA 2.267(18) . ?
Co5 O2AA 2.056(14) 3_655 ?
Co5 O15 2.074(10) . ?
O1 Co1 2.102(4) 3_655 ?
O1 Co5 2.082(5) 3_655 ?
O5 C15 1.28(2) . ?
O8 C19 1.21(2) . ?
N9 C55 1.341(14) . ?
N9 C75 1.301(15) . ?
O10 C63 1.25(2) . ?
O11 C63 1.19(2) . ?
O12 C19 1.21(2) . ?
C15 O16 1.27(2) . ?
C15 C22 1.54(2) . ?
O17 C27 1.23(3) . ?
C19 C31 1.48(2) . ?
O20 C57 1.26(2) . ?
O21 C66 1.31(3) . ?
C22 C37 1.26(3) . ?
C22 C50 1.35(2) . ?
O23 C57 1.28(2) . ?
O24 C66 1.24(3) . ?
N25 C65 1.33(3) . ?
N25 C104 1.46(2) . ?
C27 O34 1.22(3) . ?
C27 C41 1.508(14) . ?
C29 C31 1.42(2) . ?
C29 C9 1.39(3) . ?
C31 C44 1.50(3) . ?
N32 Co2 2.166(15) 2_665 ?
N32 C1AA 1.34(2) . ?
N32 C9 1.23(2) . ?
C2AA C41 1.37(3) . ?
C2AA C45 1.453(16) 3_655 ?
C36 C50 1.43(3) . ?
C36 N8 1.37(2) . ?
C37 C6 1.38(3) . ?
C40 C62 1.3900 . ?
C40 C137 1.3900 . ?
C40 C57 1.50(2) . ?
C62 C39 1.3900 . ?
C39 C33 1.3900 . ?
C33 C72 1.3900 . ?
C33 C68 1.35(9) 5_544 ?
C72 C137 1.3900 . ?
C41 C45 1.44(3) . ?
C42 C52 1.374(16) . ?
C42 C73 1.306(18) . ?
C42 C3 1.546(17) 2_665 ?
C43 C47 1.496(18) . ?
C43 C49 1.30(2) . ?
C43 C77 1.38(2) . ?
C44 C1AA 1.34(3) . ?
C45 C2AA 1.453(16) 3_655 ?
C47 N14 1.3900 . ?
C47 N46 1.3900 . ?
N14 C68 1.3900 . ?
C68 C33 1.35(8) 5_544 ?
C68 N35 1.3900 . ?
N35 C85 1.3900 . ?
C85 N46 1.3900 . ?
C85 C10 1.421(9) . ?
C49 C58 1.31(2) . ?
C52 C55 1.398(15) . ?
C54 C66 1.517(17) . ?
C54 C70 1.33(3) . ?
C54 C38 1.47(2) . ?
C58 C59 1.36(2) . ?
C59 C63 1.51(2) . ?
C59 C102 1.39(2) . ?
C65 C70 1.45(2) . ?
C73 C75 1.357(17) . ?
C77 C102 1.26(2) . ?
C104 C38 1.38(3) . ?
C10 C12 1.3900 . ?
C10 C11 1.3900 . ?
C12 C0AA 1.3900 . ?
C0AA C7 1.3900 . ?
C7 C24 1.3900 . ?
C7 C4 1.523(14) 2_565 ?
C24 C11 1.3900 . ?
C6 N8 1.30(2) . ?
N8 Co4 2.119(14) 4_655 ?
O1AA C4 1.169(16) . ?
O2AA Co5 2.056(14) 3_655 ?
O2AA C3 1.339(16) . ?
O3 C3 1.258(14) 3_655 ?
C4 C7 1.52(12) 4_655 ?
C4 O15 1.263(15) . ?
C3 C42 1.546(17) 4_645 ?
C3 O3 1.258(14) 3_655 ?

loop_
_smtbx_masks_void_nr
_smtbx_masks_void_average_x
_smtbx_masks_void_average_y
_smtbx_masks_void_average_z
_smtbx_masks_void_volume
_smtbx_masks_void_count_electrons
_smtbx_masks_void_content
1 -0.717 -0.187 -0.486 10727.0 0.0 ?
